data_4120631
loop_
_publ_author_name
'Obenhuber, Andreas H.'
'Gianetti, Thomas L.'
'Berrebi, Xavier'
'Bergman, Robert G.'
'Arnold, John'

_publ_section_title
;
 Reaction of (Bisimido)niobium(V) Complexes with Organic Azides: [3 + 2]
 Cycloaddition and Reversible Cleavage of \b-Diketiminato Ligands
 Involving Nitrene Transfer.
;
_journal_issue 8
_journal_name_full 'Journal of the American Chemical Society'
_journal_page_first 2994
_journal_paper_doi 10.1021/ja413194z
_journal_volume 136
_journal_year 2014
_chemical_formula_moiety 'C37 H59 N4 Nb'
_chemical_formula_sum 'C37 H59 N4 Nb'
_chemical_formula_weight 652.79
_chemical_name_common 'Complex 5'
_space_group_IT_number 14
_symmetry_cell_setting monoclinic
_symmetry_space_group_name_Hall '-P 2yn'
_symmetry_space_group_name_H-M 'P 1 21/n 1'
_atom_sites_solution_hydrogens geom
_atom_sites_solution_primary direct
_atom_sites_solution_secondary difmap
_cell_angle_alpha 90.00
_cell_angle_beta 93.776(2)
_cell_angle_gamma 90.00
_cell_formula_units_Z 4
_cell_length_a 12.7024(6)
_cell_length_b 21.4305(10)
_cell_length_c 13.6706(6)
_cell_measurement_reflns_used 9966
_cell_measurement_temperature 100(2)
_cell_measurement_theta_max 23.58
_cell_measurement_theta_min 2.26
_cell_volume 3713.3(3)
_computing_cell_refinement 'Bruker APEX2 v.2011.4'
_computing_data_collection 'Bruker APEX2 v.2011.4'
_computing_data_reduction 'Bruker APEX2 v.2011.4'
_computing_molecular_graphics ORTEP-32
_computing_publication_material WinGX
_computing_structure_refinement SHELXL-97
_computing_structure_solution SIR-92
_diffrn_ambient_temperature 100(2)
_diffrn_measured_fraction_theta_full 0.999
_diffrn_measured_fraction_theta_max 0.999
_diffrn_measurement_device_type 'Bruker APEX-II CCD'
_diffrn_measurement_method '\f and \w scans'
_diffrn_radiation_monochromator graphite
_diffrn_radiation_source 'fine-focus sealed tube'
_diffrn_radiation_type MoK\a
_diffrn_radiation_wavelength 0.71073
_diffrn_reflns_av_R_equivalents 0.0250
_diffrn_reflns_av_sigmaI/netI 0.0201
_diffrn_reflns_limit_h_max 14
_diffrn_reflns_limit_h_min -14
_diffrn_reflns_limit_k_max 24
_diffrn_reflns_limit_k_min -24
_diffrn_reflns_limit_l_max 15
_diffrn_reflns_limit_l_min -15
_diffrn_reflns_number 28532
_diffrn_reflns_theta_full 23.59
_diffrn_reflns_theta_max 23.59
_diffrn_reflns_theta_min 1.77
_exptl_absorpt_coefficient_mu 0.352
_exptl_absorpt_correction_T_max 0.7449
_exptl_absorpt_correction_T_min 0.6475
_exptl_absorpt_correction_type multi-scan
_exptl_absorpt_process_details SADABS
_exptl_crystal_colour orange
_exptl_crystal_density_diffrn 1.168
_exptl_crystal_density_method 'not measured'
_exptl_crystal_description rode
_exptl_crystal_F_000 1400
_exptl_crystal_size_max 0.24
_exptl_crystal_size_mid 0.18
_exptl_crystal_size_min 0.14
_refine_diff_density_max 0.365
_refine_diff_density_min -0.401
_refine_diff_density_rms 0.045
_refine_ls_extinction_method none
_refine_ls_goodness_of_fit_ref 1.070
_refine_ls_hydrogen_treatment constr
_refine_ls_matrix_type full
_refine_ls_number_parameters 395
_refine_ls_number_reflns 5559
_refine_ls_number_restraints 0
_refine_ls_restrained_S_all 1.070
_refine_ls_R_factor_all 0.0300
_refine_ls_R_factor_gt 0.0269
_refine_ls_shift/su_max 0.002
_refine_ls_shift/su_mean 0.000
_refine_ls_structure_factor_coef Fsqd
_refine_ls_weighting_details 'calc w=1/[\s^2^(Fo^2^)+(0.0221P)^2^+3.5745P] where P=(Fo^2^+2Fc^2^)/3'
_refine_ls_weighting_scheme calc
_refine_ls_wR_factor_gt 0.0640
_refine_ls_wR_factor_ref 0.0655
_reflns_number_gt 5126
_reflns_number_total 5559
_reflns_threshold_expression >2sigma(I)
_cod_data_source_file ja413194z_si_003.cif
_cod_data_source_block (4)
_cod_depositor_comments
;
The following automatic conversions were performed:

'_symmetry_cell_setting' value 'Monoclinic' changed to 'monoclinic'
according to
/usr/data/users/saulius/automatic-downloads/current/ACS/lib/dictionaries/cif_core.dic
dictionary named 'cif_core.dic' version 2.4.2 from 2011-04-26.

Automatic conversion script
Id: cif_fix_values 2281 2013-09-26 08:29:07Z andrius 
;
_cod_original_sg_symbol_H-M P2(1)/n
_cod_database_code 4120631

loop_
_symmetry_equiv_pos_as_xyz
'x, y, z'
'-x+1/2, y+1/2, -z+1/2'
'-x, -y, -z'
'x-1/2, -y-1/2, z-1/2'

loop_
_atom_site_label
_atom_site_type_symbol
_atom_site_fract_x
_atom_site_fract_y
_atom_site_fract_z
_atom_site_U_iso_or_equiv
_atom_site_adp_type
_atom_site_occupancy
_atom_site_symmetry_multiplicity
_atom_site_calc_flag
_atom_site_refinement_flags
C1 C 0.6097(2) -0.01955(11) 0.8521(2) 0.0475(7) Uani 1 1 d .
H1A H 0.6047 -0.0038 0.9174 0.071 Uiso 1 1 calc R
H1B H 0.6471 -0.0585 0.8548 0.071 Uiso 1 1 calc R
H1C H 0.5401 -0.0259 0.8220 0.071 Uiso 1 1 calc R
C2 C 0.66807(16) 0.02675(10) 0.79270(15) 0.0212(5) Uani 1 1 d .
C3 C 0.72550(17) 0.00302(10) 0.71731(15) 0.0214(5) Uani 1 1 d .
H3 H 0.7123 -0.0390 0.7046 0.026 Uiso 1 1 calc R
C4 C 0.79989(16) 0.02945(10) 0.65582(14) 0.0191(5) Uani 1 1 d .
C5 C 0.87147(18) -0.01428(10) 0.60858(16) 0.0269(5) Uani 1 1 d .
H5A H 0.8419 -0.0248 0.5443 0.040 Uiso 1 1 calc R
H5B H 0.8799 -0.0515 0.6474 0.040 Uiso 1 1 calc R
H5C H 0.9390 0.0052 0.6035 0.040 Uiso 1 1 calc R
C6 C 0.89001(16) 0.11799(9) 0.58855(14) 0.0180(4) Uani 1 1 d .
C7 C 0.88314(16) 0.12160(10) 0.48613(15) 0.0207(5) Uani 1 1 d .
C8 C 0.96693(18) 0.14910(11) 0.44128(16) 0.0277(5) Uani 1 1 d .
H8 H 0.9642 0.1517 0.3733 0.033 Uiso 1 1 calc R
C9 C 1.05348(18) 0.17250(12) 0.49482(17) 0.0319(6) Uani 1 1 d .
H9 H 1.1088 0.1902 0.4632 0.038 Uiso 1 1 calc R
C10 C 1.05767(17) 0.16951(11) 0.59602(16) 0.0282(5) Uani 1 1 d .
H10 H 1.1161 0.1857 0.6320 0.034 Uiso 1 1 calc R
C11 C 0.97702(16) 0.14304(10) 0.64501(15) 0.0208(5) Uani 1 1 d .
C12 C 0.98342(17) 0.14087(10) 0.75648(15) 0.0224(5) Uani 1 1 d .
H12 H 0.9115 0.1448 0.7776 0.027 Uiso 1 1 calc R
C13 C 1.04872(19) 0.19407(11) 0.80363(17) 0.0325(6) Uani 1 1 d .
H13A H 1.1219 0.1875 0.7934 0.049 Uiso 1 1 calc R
H13B H 1.0392 0.1952 0.8727 0.049 Uiso 1 1 calc R
H13C H 1.0261 0.2330 0.7744 0.049 Uiso 1 1 calc R
C14 C 1.02739(19) 0.07806(11) 0.79395(16) 0.0320(6) Uani 1 1 d .
H14A H 0.9805 0.0452 0.7716 0.048 Uiso 1 1 calc R
H14B H 1.0337 0.0784 0.8643 0.048 Uiso 1 1 calc R
H14C H 1.0956 0.0713 0.7694 0.048 Uiso 1 1 calc R
C15 C 0.78839(17) 0.09906(10) 0.42155(15) 0.0231(5) Uani 1 1 d .
H15 H 0.7366 0.0817 0.4641 0.028 Uiso 1 1 calc R
C16 C 0.73710(19) 0.15408(12) 0.36487(16) 0.0335(6) Uani 1 1 d .
H16A H 0.7116 0.1838 0.4103 0.050 Uiso 1 1 calc R
H16B H 0.6793 0.1392 0.3224 0.050 Uiso 1 1 calc R
H16C H 0.7883 0.1737 0.3264 0.050 Uiso 1 1 calc R
C17 C 0.81842(19) 0.04800(12) 0.35019(17) 0.0346(6) Uani 1 1 d .
H17A H 0.8674 0.0645 0.3063 0.052 Uiso 1 1 calc R
H17B H 0.7562 0.0337 0.3131 0.052 Uiso 1 1 calc R
H17C H 0.8504 0.0137 0.3863 0.052 Uiso 1 1 calc R
C18 C 0.62851(16) 0.10784(9) 0.90777(14) 0.0185(5) Uani 1 1 d .
C19 C 0.52427(17) 0.12696(10) 0.91974(15) 0.0219(5) Uani 1 1 d .
C20 C 0.49894(18) 0.14693(11) 1.01198(16) 0.0282(5) Uani 1 1 d .
H20 H 0.4307 0.1606 1.0208 0.034 Uiso 1 1 calc R
C21 C 0.57242(19) 0.14700(11) 1.09073(17) 0.0313(6) Uani 1 1 d .
H21 H 0.5534 0.1598 1.1521 0.038 Uiso 1 1 calc R
C22 C 0.67421(18) 0.12803(11) 1.07805(16) 0.0285(5) Uani 1 1 d .
H22 H 0.7236 0.1283 1.1314 0.034 Uiso 1 1 calc R
C23 C 0.70471(16) 0.10853(10) 0.98701(15) 0.0210(5) Uani 1 1 d .
C24 C 0.81845(16) 0.08894(10) 0.97614(15) 0.0248(5) Uani 1 1 d .
H24 H 0.8291 0.0862 0.9059 0.030 Uiso 1 1 calc R
C25 C 0.8957(2) 0.13607(17) 1.0205(2) 0.0695(11) Uani 1 1 d .
H25A H 0.8815 0.1762 0.9913 0.104 Uiso 1 1 calc R
H25B H 0.9662 0.1235 1.0086 0.104 Uiso 1 1 calc R
H25C H 0.8885 0.1386 1.0899 0.104 Uiso 1 1 calc R
C26 C 0.8401(2) 0.02484(17) 1.0208(3) 0.0823(13) Uani 1 1 d .
H26A H 0.8285 0.0260 1.0894 0.123 Uiso 1 1 calc R
H26B H 0.9119 0.0133 1.0123 0.123 Uiso 1 1 calc R
H26C H 0.7935 -0.0052 0.9888 0.123 Uiso 1 1 calc R
C27 C 0.43854(17) 0.12594(11) 0.83668(16) 0.0260(5) Uani 1 1 d .
H27 H 0.4698 0.1101 0.7779 0.031 Uiso 1 1 calc R
C28 C 0.3963(2) 0.19137(12) 0.81425(18) 0.0377(6) Uani 1 1 d .
H28A H 0.3657 0.2079 0.8711 0.057 Uiso 1 1 calc R
H28B H 0.3436 0.1895 0.7607 0.057 Uiso 1 1 calc R
H28C H 0.4531 0.2178 0.7968 0.057 Uiso 1 1 calc R
C29 C 0.34867(19) 0.08191(13) 0.86042(19) 0.0402(6) Uani 1 1 d .
H29A H 0.3766 0.0410 0.8744 0.060 Uiso 1 1 calc R
H29B H 0.2980 0.0798 0.8052 0.060 Uiso 1 1 calc R
H29C H 0.3151 0.0974 0.9165 0.060 Uiso 1 1 calc R
C30 C 0.45639(17) 0.12143(10) 0.52844(16) 0.0265(5) Uani 1 1 d .
C31 C 0.4268(2) 0.19013(12) 0.5199(2) 0.0494(7) Uani 1 1 d .
H31A H 0.4171 0.2067 0.5840 0.074 Uiso 1 1 calc R
H31B H 0.3624 0.1944 0.4796 0.074 Uiso 1 1 calc R
H31C H 0.4821 0.2126 0.4908 0.074 Uiso 1 1 calc R
C32 C 0.4759(2) 0.09566(15) 0.42774(19) 0.0502(7) Uani 1 1 d .
H32A H 0.5318 0.1187 0.4005 0.075 Uiso 1 1 calc R
H32B H 0.4128 0.0995 0.3856 0.075 Uiso 1 1 calc R
H32C H 0.4956 0.0525 0.4335 0.075 Uiso 1 1 calc R
C33 C 0.3656(2) 0.08608(14) 0.5706(2) 0.0488(7) Uani 1 1 d .
H33A H 0.3840 0.0428 0.5779 0.073 Uiso 1 1 calc R
H33B H 0.3035 0.0900 0.5271 0.073 Uiso 1 1 calc R
H33C H 0.3520 0.1032 0.6335 0.073 Uiso 1 1 calc R
C34 C 0.70220(17) 0.28329(10) 0.67303(15) 0.0231(5) Uani 1 1 d .
C35 C 0.6126(2) 0.31717(12) 0.7195(2) 0.0446(7) Uani 1 1 d .
H35A H 0.5463 0.3039 0.6886 0.067 Uiso 1 1 calc R
H35B H 0.6203 0.3614 0.7109 0.067 Uiso 1 1 calc R
H35C H 0.6146 0.3076 0.7882 0.067 Uiso 1 1 calc R
C36 C 0.69889(19) 0.29792(10) 0.56416(16) 0.0296(5) Uani 1 1 d .
H36A H 0.7560 0.2769 0.5353 0.044 Uiso 1 1 calc R
H36B H 0.7056 0.3421 0.5551 0.044 Uiso 1 1 calc R
H36C H 0.6330 0.2840 0.5333 0.044 Uiso 1 1 calc R
C37 C 0.8092(2) 0.30309(15) 0.7211(2) 0.0545(8) Uani 1 1 d .
H37A H 0.8127 0.2922 0.7894 0.082 Uiso 1 1 calc R
H37B H 0.8174 0.3474 0.7146 0.082 Uiso 1 1 calc R
H37C H 0.8645 0.2821 0.6897 0.082 Uiso 1 1 calc R
N1 N 0.80431(12) 0.09129(8) 0.63968(11) 0.0159(4) Uani 1 1 d .
N2 N 0.66012(12) 0.08845(7) 0.81284(11) 0.0162(4) Uani 1 1 d .
N3 N 0.55100(14) 0.11518(10) 0.59365(13) 0.0310(5) Uani 1 1 d .
N4 N 0.69167(14) 0.21702(9) 0.68714(13) 0.0260(4) Uani 1 1 d .
Nb1 Nb 0.664255(14) 0.135240(9) 0.677400(13) 0.01737(7) Uani 1 1 d .

loop_
_atom_site_aniso_label
_atom_site_aniso_U_11
_atom_site_aniso_U_22
_atom_site_aniso_U_33
_atom_site_aniso_U_23
_atom_site_aniso_U_13
_atom_site_aniso_U_12
C1 0.071(2) 0.0218(13) 0.0539(17) -0.0026(12) 0.0363(15) -0.0107(13)
C2 0.0208(11) 0.0194(11) 0.0234(11) 0.0028(9) 0.0023(9) -0.0029(9)
C3 0.0264(12) 0.0131(10) 0.0247(11) -0.0024(9) 0.0015(9) -0.0014(9)
C4 0.0202(11) 0.0207(11) 0.0160(10) -0.0028(9) -0.0029(9) 0.0009(9)
C5 0.0293(13) 0.0229(12) 0.0290(12) -0.0014(10) 0.0057(10) 0.0035(10)
C6 0.0167(11) 0.0178(11) 0.0198(11) -0.0006(9) 0.0043(9) 0.0026(9)
C7 0.0201(11) 0.0217(11) 0.0207(11) -0.0019(9) 0.0050(9) 0.0019(9)
C8 0.0292(13) 0.0363(14) 0.0183(11) -0.0018(10) 0.0069(10) -0.0022(11)
C9 0.0236(13) 0.0441(15) 0.0293(13) -0.0003(11) 0.0109(10) -0.0098(11)
C10 0.0195(12) 0.0373(14) 0.0277(12) -0.0043(11) 0.0007(10) -0.0062(10)
C11 0.0182(11) 0.0233(12) 0.0211(11) -0.0025(9) 0.0025(9) 0.0026(9)
C12 0.0182(11) 0.0291(12) 0.0198(11) -0.0013(9) 0.0006(9) 0.0007(9)
C13 0.0327(14) 0.0385(14) 0.0256(12) -0.0032(11) -0.0029(10) -0.0042(11)
C14 0.0326(13) 0.0374(14) 0.0253(12) -0.0002(11) -0.0038(10) 0.0064(11)
C15 0.0228(12) 0.0299(12) 0.0170(10) -0.0033(9) 0.0039(9) -0.0035(10)
C16 0.0325(14) 0.0439(15) 0.0233(12) 0.0004(11) -0.0031(10) -0.0027(12)
C17 0.0360(14) 0.0409(15) 0.0274(12) -0.0108(11) 0.0050(11) -0.0078(12)
C18 0.0227(11) 0.0153(10) 0.0181(10) 0.0022(9) 0.0052(9) -0.0019(9)
C19 0.0234(12) 0.0188(11) 0.0239(11) 0.0017(9) 0.0050(9) -0.0002(9)
C20 0.0238(12) 0.0327(13) 0.0291(13) 0.0008(10) 0.0095(10) 0.0052(10)
C21 0.0372(14) 0.0356(14) 0.0222(12) -0.0049(10) 0.0098(10) 0.0021(11)
C22 0.0306(13) 0.0342(13) 0.0204(11) 0.0004(10) -0.0009(10) -0.0023(11)
C23 0.0228(12) 0.0186(11) 0.0216(11) 0.0032(9) 0.0021(9) -0.0024(9)
C24 0.0202(12) 0.0334(13) 0.0209(11) 0.0060(10) 0.0013(9) -0.0020(10)
C25 0.0326(16) 0.107(3) 0.070(2) -0.049(2) 0.0129(15) -0.0267(17)
C26 0.0365(18) 0.084(3) 0.130(3) 0.071(2) 0.0346(19) 0.0310(17)
C27 0.0182(11) 0.0360(13) 0.0244(12) 0.0019(10) 0.0055(9) 0.0017(10)
C28 0.0337(14) 0.0453(16) 0.0343(14) 0.0059(12) 0.0034(11) 0.0116(12)
C29 0.0282(14) 0.0531(17) 0.0395(14) 0.0031(13) 0.0034(11) -0.0080(12)
C30 0.0201(12) 0.0289(13) 0.0295(12) 0.0029(10) -0.0056(10) -0.0040(10)
C31 0.0563(18) 0.0370(15) 0.0516(17) 0.0040(13) -0.0214(14) 0.0029(13)
C32 0.0437(16) 0.070(2) 0.0357(15) -0.0060(14) -0.0048(12) -0.0001(15)
C33 0.0318(15) 0.0610(19) 0.0526(17) 0.0033(15) -0.0042(13) -0.0179(14)
C34 0.0285(12) 0.0210(11) 0.0202(11) 0.0012(9) 0.0037(9) -0.0004(10)
C35 0.0651(19) 0.0264(14) 0.0448(15) 0.0016(12) 0.0232(14) 0.0120(13)
C36 0.0381(14) 0.0232(12) 0.0276(12) 0.0048(10) 0.0046(10) -0.0049(10)
C37 0.0548(19) 0.0589(19) 0.0469(17) 0.0059(15) -0.0172(14) -0.0188(15)
N1 0.0165(9) 0.0173(9) 0.0137(8) -0.0010(7) 0.0006(7) 0.0003(7)
N2 0.0156(9) 0.0160(9) 0.0175(8) 0.0008(7) 0.0030(7) -0.0003(7)
N3 0.0214(10) 0.0470(13) 0.0246(10) 0.0093(9) 0.0019(8) 0.0038(9)
N4 0.0255(10) 0.0281(11) 0.0257(10) 0.0076(8) 0.0121(8) 0.0086(8)
Nb1 0.01321(11) 0.02287(12) 0.01604(11) 0.00391(8) 0.00111(7) -0.00083(8)

loop_
_atom_type_symbol
_atom_type_description
_atom_type_scat_dispersion_real
_atom_type_scat_dispersion_imag
_atom_type_scat_source
C C 0.0033 0.0016 'International Tables Vol C Tables 4.2.6.8 and 6.1.1.4'
H H 0.0000 0.0000 'International Tables Vol C Tables 4.2.6.8 and 6.1.1.4'
N N 0.0061 0.0033 'International Tables Vol C Tables 4.2.6.8 and 6.1.1.4'
Nb Nb -2.0727 0.6215 'International Tables Vol C Tables 4.2.6.8 and 6.1.1.4'

loop_
_geom_angle_atom_site_label_1
_geom_angle_atom_site_label_2
_geom_angle_atom_site_label_3
_geom_angle
C2 C1 H1A 109.5
C2 C1 H1B 109.5
H1A C1 H1B 109.5
C2 C1 H1C 109.5
H1A C1 H1C 109.5
H1B C1 H1C 109.5
N2 C2 C3 123.66(19)
N2 C2 C1 119.11(19)
C3 C2 C1 117.21(19)
C2 C3 C4 133.64(19)
C2 C3 H3 113.2
C4 C3 H3 113.2
N1 C4 C3 121.70(18)
N1 C4 C5 121.18(19)
C3 C4 C5 117.11(19)
C4 C5 H5A 109.5
C4 C5 H5B 109.5
H5A C5 H5B 109.5
C4 C5 H5C 109.5
H5A C5 H5C 109.5
H5B C5 H5C 109.5
C7 C6 C11 121.41(19)
C7 C6 N1 120.33(18)
C11 C6 N1 118.18(17)
C8 C7 C6 117.68(19)
C8 C7 C15 118.43(18)
C6 C7 C15 123.86(19)
C9 C8 C7 121.8(2)
C9 C8 H8 119.1
C7 C8 H8 119.1
C8 C9 C10 119.5(2)
C8 C9 H9 120.2
C10 C9 H9 120.2
C11 C10 C9 121.5(2)
C11 C10 H10 119.2
C9 C10 H10 119.2
C10 C11 C6 118.01(19)
C10 C11 C12 120.37(19)
C6 C11 C12 121.62(19)
C11 C12 C13 113.06(18)
C11 C12 C14 110.84(18)
C13 C12 C14 109.80(18)
C11 C12 H12 107.6
C13 C12 H12 107.6
C14 C12 H12 107.6
C12 C13 H13A 109.5
C12 C13 H13B 109.5
H13A C13 H13B 109.5
C12 C13 H13C 109.5
H13A C13 H13C 109.5
H13B C13 H13C 109.5
C12 C14 H14A 109.5
C12 C14 H14B 109.5
H14A C14 H14B 109.5
C12 C14 H14C 109.5
H14A C14 H14C 109.5
H14B C14 H14C 109.5
C7 C15 C17 112.05(18)
C7 C15 C16 110.02(18)
C17 C15 C16 110.07(18)
C7 C15 H15 108.2
C17 C15 H15 108.2
C16 C15 H15 108.2
C15 C16 H16A 109.5
C15 C16 H16B 109.5
H16A C16 H16B 109.5
C15 C16 H16C 109.5
H16A C16 H16C 109.5
H16B C16 H16C 109.5
C15 C17 H17A 109.5
C15 C17 H17B 109.5
H17A C17 H17B 109.5
C15 C17 H17C 109.5
H17A C17 H17C 109.5
H17B C17 H17C 109.5
C23 C18 C19 120.91(19)
C23 C18 N2 118.54(18)
C19 C18 N2 120.53(18)
C20 C19 C18 118.14(19)
C20 C19 C27 119.00(19)
C18 C19 C27 122.85(19)
C21 C20 C19 121.6(2)
C21 C20 H20 119.2
C19 C20 H20 119.2
C22 C21 C20 119.7(2)
C22 C21 H21 120.2
C20 C21 H21 120.2
C21 C22 C23 121.3(2)
C21 C22 H22 119.3
C23 C22 H22 119.3
C22 C23 C18 118.3(2)
C22 C23 C24 119.49(19)
C18 C23 C24 122.18(19)
C25 C24 C26 110.4(3)
C25 C24 C23 111.9(2)
C26 C24 C23 110.97(19)
C25 C24 H24 107.8
C26 C24 H24 107.8
C23 C24 H24 107.8
C24 C25 H25A 109.5
C24 C25 H25B 109.5
H25A C25 H25B 109.5
C24 C25 H25C 109.5
H25A C25 H25C 109.5
H25B C25 H25C 109.5
C24 C26 H26A 109.5
C24 C26 H26B 109.5
H26A C26 H26B 109.5
C24 C26 H26C 109.5
H26A C26 H26C 109.5
H26B C26 H26C 109.5
C19 C27 C28 111.23(19)
C19 C27 C29 110.95(18)
C28 C27 C29 110.6(2)
C19 C27 H27 108.0
C28 C27 H27 108.0
C29 C27 H27 108.0
C27 C28 H28A 109.5
C27 C28 H28B 109.5
H28A C28 H28B 109.5
C27 C28 H28C 109.5
H28A C28 H28C 109.5
H28B C28 H28C 109.5
C27 C29 H29A 109.5
C27 C29 H29B 109.5
H29A C29 H29B 109.5
C27 C29 H29C 109.5
H29A C29 H29C 109.5
H29B C29 H29C 109.5
N3 C30 C32 110.1(2)
N3 C30 C31 109.03(19)
C32 C30 C31 109.7(2)
N3 C30 C33 109.74(19)
C32 C30 C33 109.6(2)
C31 C30 C33 108.7(2)
C30 C31 H31A 109.5
C30 C31 H31B 109.5
H31A C31 H31B 109.5
C30 C31 H31C 109.5
H31A C31 H31C 109.5
H31B C31 H31C 109.5
C30 C32 H32A 109.5
C30 C32 H32B 109.5
H32A C32 H32B 109.5
C30 C32 H32C 109.5
H32A C32 H32C 109.5
H32B C32 H32C 109.5
C30 C33 H33A 109.5
C30 C33 H33B 109.5
H33A C33 H33B 109.5
C30 C33 H33C 109.5
H33A C33 H33C 109.5
H33B C33 H33C 109.5
N4 C34 C36 109.75(17)
N4 C34 C35 109.60(18)
C36 C34 C35 109.67(19)
N4 C34 C37 107.66(19)
C36 C34 C37 109.3(2)
C35 C34 C37 110.8(2)
C34 C35 H35A 109.5
C34 C35 H35B 109.5
H35A C35 H35B 109.5
C34 C35 H35C 109.5
H35A C35 H35C 109.5
H35B C35 H35C 109.5
C34 C36 H36A 109.5
C34 C36 H36B 109.5
H36A C36 H36B 109.5
C34 C36 H36C 109.5
H36A C36 H36C 109.5
H36B C36 H36C 109.5
C34 C37 H37A 109.5
C34 C37 H37B 109.5
H37A C37 H37B 109.5
C34 C37 H37C 109.5
H37A C37 H37C 109.5
H37B C37 H37C 109.5
C4 N1 C6 120.57(17)
C4 N1 Nb1 110.81(13)
C6 N1 Nb1 127.93(12)
C2 N2 C18 119.46(16)
C2 N2 Nb1 106.19(12)
C18 N2 Nb1 132.56(13)
C30 N3 Nb1 161.02(17)
C34 N4 Nb1 167.03(15)
N4 Nb1 N3 114.69(9)
N4 Nb1 N1 107.02(7)
N3 Nb1 N1 112.55(7)
N4 Nb1 N2 114.59(7)
N3 Nb1 N2 111.93(7)
N1 Nb1 N2 94.16(6)

loop_
_geom_bond_atom_site_label_1
_geom_bond_atom_site_label_2
_geom_bond_distance
C1 C2 1.508(3)
C1 H1A 0.9600
C1 H1B 0.9600
C1 H1C 0.9600
C2 N2 1.356(3)
C2 C3 1.397(3)
C3 C4 1.423(3)
C3 H3 0.9300
C4 N1 1.345(3)
C4 C5 1.483(3)
C5 H5A 0.9600
C5 H5B 0.9600
C5 H5C 0.9600
C6 C7 1.399(3)
C6 C11 1.412(3)
C6 N1 1.450(3)
C7 C8 1.394(3)
C7 C15 1.524(3)
C8 C9 1.375(3)
C8 H8 0.9300
C9 C10 1.383(3)
C9 H9 0.9300
C10 C11 1.382(3)
C10 H10 0.9300
C11 C12 1.521(3)
C12 C13 1.527(3)
C12 C14 1.533(3)
C12 H12 0.9800
C13 H13A 0.9600
C13 H13B 0.9600
C13 H13C 0.9600
C14 H14A 0.9600
C14 H14B 0.9600
C14 H14C 0.9600
C15 C17 1.531(3)
C15 C16 1.533(3)
C15 H15 0.9800
C16 H16A 0.9600
C16 H16B 0.9600
C16 H16C 0.9600
C17 H17A 0.9600
C17 H17B 0.9600
C17 H17C 0.9600
C18 C23 1.404(3)
C18 C19 1.406(3)
C18 N2 1.445(3)
C19 C20 1.389(3)
C19 C27 1.521(3)
C20 C21 1.378(3)
C20 H20 0.9300
C21 C22 1.377(3)
C21 H21 0.9300
C22 C23 1.392(3)
C22 H22 0.9300
C23 C24 1.521(3)
C24 C25 1.507(3)
C24 C26 1.521(4)
C24 H24 0.9800
C25 H25A 0.9600
C25 H25B 0.9600
C25 H25C 0.9600
C26 H26A 0.9600
C26 H26B 0.9600
C26 H26C 0.9600
C27 C28 1.525(3)
C27 C29 1.532(3)
C27 H27 0.9800
C28 H28A 0.9600
C28 H28B 0.9600
C28 H28C 0.9600
C29 H29A 0.9600
C29 H29B 0.9600
C29 H29C 0.9600
C30 N3 1.455(3)
C30 C32 1.519(3)
C30 C31 1.522(3)
C30 C33 1.525(3)
C31 H31A 0.9600
C31 H31B 0.9600
C31 H31C 0.9600
C32 H32A 0.9600
C32 H32B 0.9600
C32 H32C 0.9600
C33 H33A 0.9600
C33 H33B 0.9600
C33 H33C 0.9600
C34 N4 1.441(3)
C34 C36 1.519(3)
C34 C35 1.524(3)
C34 C37 1.530(3)
C35 H35A 0.9600
C35 H35B 0.9600
C35 H35C 0.9600
C36 H36A 0.9600
C36 H36B 0.9600
C36 H36C 0.9600
C37 H37A 0.9600
C37 H37B 0.9600
C37 H37C 0.9600
N1 Nb1 2.1068(16)
N2 Nb1 2.1093(16)
N3 Nb1 1.8298(18)
N4 Nb1 1.7902(19)
